data_7219347
loop_
_publ_author_name
'Chen, Yi-Ting'
'Lin, Chun-Yen'
'Lee, Gene-Hsiang'
'Ho, Mei-Lin'

_publ_section_title
;
 Four new lead(ii)--iridium(iii) heterobimetallic coordination frameworks:
 synthesis, structures, luminescence and oxygen-sensing properties
;
_journal_issue 10
_journal_name_full CrystEngComm
_journal_page_first 2129
_journal_paper_doi 10.1039/C4CE02457E
_journal_volume 17
_journal_year 2015
_chemical_formula_sum 'C77 H70 Cl Ir2 N8 O19 Pb'
_chemical_formula_weight 2038.45
_chemical_name_systematic
; 
 ? 
;
_space_group_IT_number 2
_symmetry_cell_setting triclinic
_symmetry_space_group_name_Hall '-P 1'
_symmetry_space_group_name_H-M 'P -1'
_atom_sites_solution_hydrogens geom
_atom_sites_solution_primary direct
_atom_sites_solution_secondary difmap
_audit_block_doi 10.5517/cc10272d
_audit_creation_method SHELXL-97
_audit_update_record
;
2015-01-15 deposited with the CCDC.
2015-01-19 downloaded from the CCDC.
;
_cell_angle_alpha 66.7678(10)
_cell_angle_beta 70.8605(9)
_cell_angle_gamma 87.8194(9)
_cell_formula_units_Z 2
_cell_length_a 13.1493(4)
_cell_length_b 16.1900(5)
_cell_length_c 19.3364(6)
_cell_measurement_reflns_used 38230
_cell_measurement_temperature 150(2)
_cell_measurement_theta_max 25.00
_cell_measurement_theta_min 1.22
_cell_volume 3553.78(19)
_computing_cell_refinement DENZO-SMN
_computing_data_collection 'NONIUS COLLECT'
_computing_data_reduction DENZO-SMN
_computing_molecular_graphics 'Bruker SHELXTL'
_computing_publication_material 'Bruker SHELXTL'
_computing_structure_refinement 'SHELXL-97 (Sheldrick, 2008)'
_computing_structure_solution 'SHELXS-97 (Sheldrick, 2008)'
_diffrn_ambient_temperature 150(2)
_diffrn_measured_fraction_theta_full 0.996
_diffrn_measured_fraction_theta_max 0.996
_diffrn_measurement_device_type 'NONIUS KappaCCD'
_diffrn_measurement_method '\w scans'
_diffrn_radiation_monochromator graphite
_diffrn_radiation_source 'fine-focus sealed tube'
_diffrn_radiation_type MoK\a
_diffrn_radiation_wavelength 0.71073
_diffrn_reflns_av_R_equivalents 0.0000
_diffrn_reflns_av_sigmaI/netI 0.0865
_diffrn_reflns_limit_h_max 0
_diffrn_reflns_limit_h_min -15
_diffrn_reflns_limit_k_max 19
_diffrn_reflns_limit_k_min -19
_diffrn_reflns_limit_l_max 21
_diffrn_reflns_limit_l_min -22
_diffrn_reflns_number 22806
_diffrn_reflns_theta_full 25.00
_diffrn_reflns_theta_max 25.00
_diffrn_reflns_theta_min 1.22
_exptl_absorpt_coefficient_mu 6.218
_exptl_absorpt_correction_T_max 0.439
_exptl_absorpt_correction_T_min 0.277
_exptl_absorpt_correction_type multi-scan
_exptl_crystal_colour orange-red
_exptl_crystal_density_diffrn 1.905
_exptl_crystal_density_method 'not measured'
_exptl_crystal_description block
_exptl_crystal_F_000 1986
_exptl_crystal_size_max 0.21
_exptl_crystal_size_mid 0.20
_exptl_crystal_size_min 0.13
_refine_diff_density_max 2.368
_refine_diff_density_min -4.373
_refine_diff_density_rms 0.321
_refine_ls_extinction_method none
_refine_ls_goodness_of_fit_ref 1.062
_refine_ls_hydrogen_treatment constr
_refine_ls_matrix_type full
_refine_ls_number_parameters 975
_refine_ls_number_reflns 22806
_refine_ls_number_restraints 30
_refine_ls_restrained_S_all 1.066
_refine_ls_R_factor_all 0.0971
_refine_ls_R_factor_gt 0.0672
_refine_ls_shift/su_max 0.010
_refine_ls_shift/su_mean 0.000
_refine_ls_structure_factor_coef Fsqd
_refine_ls_weighting_details 'calc w=1/[\s^2^(Fo^2^)+(0.1363P)^2^+6.9526P] where P=(Fo^2^+2Fc^2^)/3'
_refine_ls_weighting_scheme calc
_refine_ls_wR_factor_gt 0.1801
_refine_ls_wR_factor_ref 0.2108
_reflns_number_gt 17231
_reflns_number_total 22806
_reflns_threshold_expression >2sigma(I)
_cod_data_source_file c4ce02457e2.cif
_cod_data_source_block ic15723twin
_cod_depositor_comments
;
The following automatic conversions were performed:

'_symmetry_cell_setting' value 'Triclinic' changed to 'triclinic'
according to
/usr/data/users/saulius/crontab/automatic-downloads/rss-feeds/RSC/lib/dictionaries/cif_core.dic
dictionary named 'cif_core.dic' version 2.4.2 from 2011-04-26.

Automatic conversion script
Id: cif_fix_values 3008 2015-01-20 13:52:24Z robertas 

 Adding full bibliography for 7219347--7219350.cif.
;
_cod_original_sg_symbol_H-M P-1
_cod_database_code 7219347

loop_
_symmetry_equiv_pos_as_xyz
'x, y, z'
'-x, -y, -z'

loop_
_atom_site_label
_atom_site_type_symbol
_atom_site_fract_x
_atom_site_fract_y
_atom_site_fract_z
_atom_site_U_iso_or_equiv
_atom_site_adp_type
_atom_site_occupancy
_atom_site_symmetry_multiplicity
_atom_site_calc_flag
_atom_site_refinement_flags
Pb1 Pb 0.51008(3) 0.29331(2) 0.50655(2) 0.02390(12) Uani 1 1 d .
Ir1 Ir 0.83850(3) -0.16600(2) 0.78288(2) 0.02162(12) Uani 1 1 d .
Ir2 Ir 1.15373(3) 0.65969(2) 0.21068(2) 0.02254(12) Uani 1 1 d .
O1 O 0.5633(6) 0.1355(4) 0.5528(4) 0.0316(18) Uani 1 1 d .
O2 O 0.6251(8) 0.2197(5) 0.5972(5) 0.047(2) Uani 1 1 d .
O3 O 0.4941(6) 0.2473(5) 0.4060(4) 0.0327(17) Uani 1 1 d .
O4 O 0.4164(7) 0.3686(5) 0.3872(5) 0.041(2) Uani 1 1 d .
O5 O 0.7091(6) 0.3241(5) 0.4109(5) 0.0353(19) Uani 1 1 d .
O6 O 0.6357(7) 0.4339(5) 0.4328(5) 0.043(2) Uani 1 1 d .
O7 O 0.7028(7) 0.7807(6) 0.4514(5) 0.052(2) Uani 1 1 d .
O8 O 0.7988(7) 0.9081(6) 0.3867(6) 0.055(3) Uani 1 1 d .
O9 O 0.4086(7) 0.3946(5) 0.5933(5) 0.047(2) Uani 1 1 d .
H9A H 0.3858 0.4455 0.5753 0.070 Uiso 1 1 d R
H9B H 0.3596 0.3572 0.6340 0.070 Uiso 1 1 d R
N1 N 0.9818(7) -0.1321(5) 0.6908(5) 0.0216(18) Uani 1 1 d .
N2 N 0.7055(7) -0.2052(5) 0.8846(5) 0.0239(19) Uani 1 1 d .
N3 N 0.7603(7) -0.0588(5) 0.7258(5) 0.0235(18) Uani 1 1 d .
N4 N 0.7673(7) -0.2134(5) 0.7197(5) 0.0261(19) Uani 1 1 d .
N5 N 1.1009(7) 0.7035(6) 0.1149(5) 0.031(2) Uani 1 1 d .
N6 N 1.2256(7) 0.6144(5) 0.2956(5) 0.0220(18) Uani 1 1 d .
N7 N 1.0129(6) 0.5653(5) 0.2751(5) 0.0241(19) Uani 1 1 d .
N8 N 1.0416(6) 0.7201(5) 0.2759(5) 0.0256(19) Uani 1 1 d .
C1 C 0.9123(10) -0.2685(6) 0.8294(6) 0.029(2) Uani 1 1 d .
C2 C 0.8764(10) -0.3433(8) 0.8983(7) 0.039(3) Uani 1 1 d .
H2 H 0.8030 -0.3511 0.9317 0.047 Uiso 1 1 calc R
C3 C 0.9412(10) -0.4074(7) 0.9213(7) 0.037(3) Uani 1 1 d .
H3 H 0.9127 -0.4590 0.9703 0.045 Uiso 1 1 calc R
C4 C 1.0509(12) -0.3989(8) 0.8734(7) 0.046(3) Uani 1 1 d .
H4 H 1.0953 -0.4446 0.8912 0.055 Uiso 1 1 calc R
C5 C 1.0935(11) -0.3277(8) 0.8035(7) 0.042(3) Uani 1 1 d .
H5 H 1.1674 -0.3214 0.7714 0.050 Uiso 1 1 calc R
C6 C 1.0251(9) -0.2637(6) 0.7802(7) 0.028(2) Uani 1 1 d .
C7 C 1.0617(9) -0.1875(7) 0.7027(7) 0.032(3) Uani 1 1 d .
C8 C 1.1629(9) -0.1689(8) 0.6430(7) 0.038(3) Uani 1 1 d .
H8 H 1.2163 -0.2091 0.6521 0.046 Uiso 1 1 calc R
C9 C 1.1872(10) -0.0975(8) 0.5745(7) 0.042(3) Uani 1 1 d .
H9 H 1.2569 -0.0860 0.5348 0.051 Uiso 1 1 calc R
C10 C 1.1092(10) -0.0402(8) 0.5618(6) 0.036(3) Uani 1 1 d .
H10 H 1.1234 0.0124 0.5135 0.044 Uiso 1 1 calc R
C11 C 1.0072(10) -0.0620(7) 0.6230(7) 0.037(3) Uani 1 1 d .
H11 H 0.9531 -0.0226 0.6139 0.045 Uiso 1 1 calc R
C12 C 0.8852(9) -0.1079(6) 0.8425(7) 0.030(3) Uani 1 1 d .
C13 C 0.9797(10) -0.0553(8) 0.8183(7) 0.042(3) Uani 1 1 d .
H13 H 1.0362 -0.0501 0.7707 0.050 Uiso 1 1 calc R
C14 C 0.9944(11) -0.0096(7) 0.8620(7) 0.041(3) Uani 1 1 d .
H14 H 1.0602 0.0269 0.8448 0.049 Uiso 1 1 calc R
C15 C 0.9132(11) -0.0180(7) 0.9299(8) 0.043(3) Uani 1 1 d .
H15 H 0.9231 0.0146 0.9591 0.051 Uiso 1 1 calc R
C16 C 0.8173(12) -0.0710(7) 0.9588(7) 0.047(3) Uani 1 1 d .
H16 H 0.7617 -0.0760 1.0068 0.057 Uiso 1 1 calc R
C17 C 0.8063(9) -0.1153(7) 0.9155(6) 0.030(2) Uani 1 1 d .
C18 C 0.7096(9) -0.1758(7) 0.9404(6) 0.031(2) Uani 1 1 d .
C19 C 0.6272(11) -0.2039(8) 1.0139(7) 0.049(3) Uani 1 1 d .
H19 H 0.6306 -0.1850 1.0539 0.059 Uiso 1 1 calc R
C20 C 0.5387(10) -0.2610(9) 1.0277(8) 0.049(3) Uani 1 1 d .
H20 H 0.4802 -0.2798 1.0771 0.058 Uiso 1 1 calc R
C21 C 0.5357(10) -0.2886(8) 0.9733(7) 0.038(3) Uani 1 1 d .
H21 H 0.4767 -0.3288 0.9833 0.046 Uiso 1 1 calc R
C22 C 0.6188(11) -0.2587(8) 0.9017(7) 0.045(3) Uani 1 1 d .
H22 H 0.6143 -0.2772 0.8618 0.054 Uiso 1 1 calc R
C23 C 0.7613(8) 0.0180(7) 0.7316(6) 0.028(2) Uani 1 1 d .
H23 H 0.7929 0.0259 0.7666 0.033 Uiso 1 1 calc R
C24 C 0.7175(9) 0.0865(7) 0.6879(6) 0.029(2) Uani 1 1 d .
H24 H 0.7242 0.1442 0.6890 0.034 Uiso 1 1 calc R
C25 C 0.6619(9) 0.0752(6) 0.6408(6) 0.030(3) Uani 1 1 d .
C26 C 0.6591(8) -0.0040(6) 0.6382(6) 0.025(2) Uani 1 1 d .
H26 H 0.6229 -0.0151 0.6070 0.030 Uiso 1 1 calc R
C27 C 0.7084(8) -0.0703(6) 0.6804(6) 0.024(2) Uani 1 1 d .
C28 C 0.7082(8) -0.1569(6) 0.6802(6) 0.024(2) Uani 1 1 d .
C29 C 0.6485(9) -0.1841(6) 0.6446(6) 0.027(2) Uani 1 1 d .
H29 H 0.6081 -0.1422 0.6168 0.032 Uiso 1 1 calc R
C30 C 0.6465(8) -0.2673(6) 0.6486(5) 0.023(2) Uani 1 1 d .
C31 C 0.7104(9) -0.3221(7) 0.6874(6) 0.031(3) Uani 1 1 d .
H31 H 0.7152 -0.3816 0.6893 0.037 Uiso 1 1 calc R
C32 C 0.7663(10) -0.2942(7) 0.7228(7) 0.033(3) Uani 1 1 d .
H32 H 0.8066 -0.3357 0.7510 0.040 Uiso 1 1 calc R
C33 C 0.6105(10) 0.1498(6) 0.5935(6) 0.029(2) Uani 1 1 d .
C34 C 0.4276(10) 0.2992(7) 0.3822(7) 0.034(3) Uani 1 1 d .
C35 C 1.2465(10) 0.5960(7) 0.1482(6) 0.033(3) Uani 1 1 d .
C36 C 1.3243(9) 0.5410(7) 0.1641(6) 0.030(2) Uani 1 1 d .
H36 H 1.3416 0.5311 0.2105 0.036 Uiso 1 1 calc R
C37 C 1.3781(11) 0.4997(7) 0.1154(8) 0.048(4) Uani 1 1 d .
H37 H 1.4330 0.4628 0.1276 0.058 Uiso 1 1 calc R
C38 C 1.3532(11) 0.5112(8) 0.0491(8) 0.051(4) Uani 1 1 d .
H38 H 1.3889 0.4797 0.0171 0.062 Uiso 1 1 calc R
C39 C 1.2800(13) 0.5658(8) 0.0283(7) 0.056(4) Uani 1 1 d .
H39 H 1.2634 0.5727 -0.0179 0.067 Uiso 1 1 calc R
C40 C 1.2286(11) 0.6119(7) 0.0741(7) 0.040(3) Uani 1 1 d .
C41 C 1.1444(11) 0.6717(8) 0.0605(8) 0.049(3) Uani 1 1 d .
C42 C 1.1149(13) 0.6970(8) -0.0080(9) 0.060(4) Uani 1 1 d .
H42 H 1.1497 0.6741 -0.0472 0.072 Uiso 1 1 calc R
C43 C 1.0389(16) 0.7525(11) -0.0187(10) 0.073(5) Uani 1 1 d .
H43 H 1.0187 0.7702 -0.0651 0.088 Uiso 1 1 calc R
C44 C 0.9914(16) 0.7829(10) 0.0393(11) 0.080(6) Uani 1 1 d .
H44 H 0.9358 0.8217 0.0345 0.096 Uiso 1 1 calc R
C45 C 1.0240(12) 0.7574(8) 0.1055(9) 0.056(4) Uani 1 1 d .
H45 H 0.9899 0.7795 0.1454 0.067 Uiso 1 1 calc R
C46 C 1.2740(9) 0.7573(7) 0.1660(6) 0.030(2) Uani 1 1 d .
C47 C 1.2916(11) 0.8340(7) 0.0956(8) 0.049(3) Uani 1 1 d .
H47 H 1.2511 0.8411 0.0613 0.058 Uiso 1 1 calc R
C48 C 1.3702(10) 0.8983(8) 0.0787(7) 0.045(3) Uani 1 1 d .
H48 H 1.3815 0.9534 0.0329 0.054 Uiso 1 1 calc R
C49 C 1.4348(12) 0.8871(8) 0.1254(8) 0.049(4) Uani 1 1 d .
H49 H 1.4895 0.9338 0.1100 0.059 Uiso 1 1 calc R
C50 C 1.4218(10) 0.8131(8) 0.1904(7) 0.043(3) Uani 1 1 d .
H50 H 1.4669 0.8052 0.2217 0.051 Uiso 1 1 calc R
C51 C 1.3377(8) 0.7453(7) 0.2121(6) 0.028(2) Uani 1 1 d .
C52 C 1.3149(8) 0.6654(6) 0.2826(6) 0.024(2) Uani 1 1 d U
C53 C 1.3747(9) 0.6344(8) 0.3344(7) 0.036(3) Uani 1 1 d .
H53 H 1.4370 0.6708 0.3247 0.043 Uiso 1 1 calc R
C54 C 1.3455(12) 0.5546(8) 0.3973(7) 0.044(3) Uani 1 1 d .
H54 H 1.3863 0.5336 0.4322 0.053 Uiso 1 1 calc R
C55 C 1.2561(11) 0.5045(7) 0.4098(7) 0.039(3) Uani 1 1 d .
H55 H 1.2334 0.4479 0.4545 0.047 Uiso 1 1 calc R
C56 C 1.1963(9) 0.5350(7) 0.3577(6) 0.029(2) Uani 1 1 d .
H56 H 1.1344 0.4984 0.3670 0.035 Uiso 1 1 calc R
C57 C 1.0048(9) 0.4870(7) 0.2711(7) 0.031(2) Uani 1 1 d .
H57 H 1.0654 0.4684 0.2397 0.038 Uiso 1 1 calc R
C58 C 0.9098(8) 0.4319(7) 0.3119(7) 0.032(3) Uani 1 1 d .
H58 H 0.9046 0.3764 0.3067 0.038 Uiso 1 1 calc R
C59 C 0.8224(9) 0.4546(7) 0.3598(6) 0.029(2) Uani 1 1 d .
C60 C 0.8335(9) 0.5347(6) 0.3652(6) 0.026(2) Uani 1 1 d .
H60 H 0.7755 0.5538 0.3982 0.032 Uiso 1 1 calc R
C61 C 0.9286(8) 0.5862(6) 0.3227(6) 0.023(2) Uani 1 1 d .
C62 C 0.9419(8) 0.6741(6) 0.3237(6) 0.026(2) Uani 1 1 d .
C63 C 0.8602(9) 0.7068(6) 0.3667(6) 0.029(2) Uani 1 1 d .
H63 H 0.7925 0.6714 0.3990 0.035 Uiso 1 1 calc R
C64 C 0.8770(9) 0.7906(6) 0.3624(6) 0.025(2) Uani 1 1 d .
C65 C 0.9783(9) 0.8367(6) 0.3153(6) 0.028(2) Uani 1 1 d .
H65 H 0.9936 0.8951 0.3124 0.034 Uiso 1 1 calc R
C66 C 1.0565(8) 0.8009(6) 0.2732(6) 0.026(2) Uani 1 1 d .
H66 H 1.1245 0.8356 0.2406 0.031 Uiso 1 1 calc R
C67 C 0.7133(9) 0.4003(7) 0.4041(6) 0.026(2) Uani 1 1 d .
C68 C 0.7828(10) 0.8264(7) 0.4043(7) 0.033(3) Uani 1 1 d .
Cl1 Cl 0.7082(3) 0.8104(3) 0.2227(2) 0.0571(9) Uani 1 1 d .
O10 O 0.8161(11) 0.8371(9) 0.2010(9) 0.111(5) Uani 1 1 d U
O11 O 0.6498(15) 0.8196(11) 0.2929(9) 0.131(6) Uani 1 1 d U
O12 O 0.6697(13) 0.8724(11) 0.1597(8) 0.123(5) Uani 1 1 d U
O13 O 0.6930(17) 0.7249(12) 0.2416(10) 0.150(6) Uani 1 1 d U
O14 O 0.2964(10) 0.5204(9) 0.8650(9) 0.098(4) Uani 1 1 d .
C69 C 0.3074(14) 0.4659(11) 0.8388(10) 0.065(4) Uani 1 1 d .
C70 C 0.4084(15) 0.4646(13) 0.7787(10) 0.088(6) Uani 1 1 d .
H70A H 0.4449 0.5262 0.7472 0.132 Uiso 1 1 calc R
H70B H 0.3929 0.4411 0.7432 0.132 Uiso 1 1 calc R
H70C H 0.4553 0.4258 0.8051 0.132 Uiso 1 1 calc R
C71 C 0.2145(16) 0.3986(12) 0.8643(12) 0.091(6) Uani 1 1 d .
H71A H 0.1587 0.3993 0.9123 0.137 Uiso 1 1 calc R
H71B H 0.2391 0.3382 0.8764 0.137 Uiso 1 1 calc R
H71C H 0.1844 0.4139 0.8212 0.137 Uiso 1 1 calc R
O15 O 1.0614(11) 0.3515(8) 0.4429(10) 0.117(6) Uani 1 1 d .
C72 C 0.9917(14) 0.2995(9) 0.4832(8) 0.053(4) Uani 1 1 d .
C73 C 0.9944(19) 0.2074(12) 0.4836(11) 0.101(7) Uani 1 1 d .
H73A H 0.9387 0.1970 0.4636 0.151 Uiso 1 1 calc R
H73B H 0.9804 0.1624 0.5384 0.151 Uiso 1 1 calc R
H73C H 1.0657 0.2022 0.4491 0.151 Uiso 1 1 calc R
C74 C 0.8868(16) 0.3134(14) 0.5344(10) 0.088(6) Uani 1 1 d .
H74A H 0.8932 0.3718 0.5375 0.132 Uiso 1 1 calc R
H74B H 0.8669 0.2649 0.5882 0.132 Uiso 1 1 calc R
H74C H 0.8309 0.3127 0.5113 0.132 Uiso 1 1 calc R
O16 O 0.580(2) 0.1504(12) 0.2185(10) 0.159(8) Uani 1 1 d .
O17 O 0.5981(9) 0.1206(7) 0.3659(7) 0.070(3) Uani 1 1 d .
O18 O 0.6188(8) 0.9574(6) 0.4536(7) 0.068(3) Uani 1 1 d .
H18A H 0.5660 0.9475 0.4400 0.102 Uiso 1 1 d R
H18B H 0.6775 0.9476 0.4240 0.102 Uiso 1 1 d R
C75 C 0.6289(18) 0.1026(13) 0.1874(12) 0.086(6) Uani 1 1 d .
C76 C 0.724(2) 0.060(2) 0.203(3) 0.23(2) Uani 1 1 d .
H76A H 0.7396 0.0762 0.2432 0.352 Uiso 1 1 calc R
H76B H 0.7869 0.0822 0.1536 0.352 Uiso 1 1 calc R
H76C H 0.7104 -0.0054 0.2237 0.352 Uiso 1 1 calc R
C77 C 0.581(3) 0.075(2) 0.1394(16) 0.183(16) Uani 1 1 d .
H77A H 0.5018 0.0687 0.1629 0.275 Uiso 1 1 calc R
H77B H 0.6053 0.0174 0.1391 0.275 Uiso 1 1 calc R
H77C H 0.6038 0.1214 0.0844 0.275 Uiso 1 1 calc R
H17A H 0.5874 0.1308 0.3237 0.275 Uiso 1 1 d R
H17B H 0.5804 0.1594 0.3847 0.275 Uiso 1 1 d R
O19 O 0.5440(12) 0.3337(10) 0.1744(8) 0.117(5) Uani 1 1 d .
H19A H 0.5382 0.2807 0.2115 0.176 Uiso 1 1 d R
H19B H 0.5983 0.3656 0.1681 0.176 Uiso 1 1 d R

loop_
_atom_site_aniso_label
_atom_site_aniso_U_11
_atom_site_aniso_U_22
_atom_site_aniso_U_33
_atom_site_aniso_U_23
_atom_site_aniso_U_13
_atom_site_aniso_U_12
Pb1 0.0253(2) 0.01526(19) 0.0341(2) -0.01135(16) -0.01224(17) 0.00319(14)
Ir1 0.0233(2) 0.0170(2) 0.0223(2) -0.00539(15) -0.00802(16) 0.00097(15)
Ir2 0.0215(2) 0.0170(2) 0.0259(2) -0.00656(16) -0.00673(17) 0.00112(15)
O1 0.046(5) 0.018(3) 0.043(4) -0.012(3) -0.032(4) 0.010(3)
O2 0.077(7) 0.020(4) 0.071(6) -0.024(4) -0.055(5) 0.025(4)
O3 0.035(5) 0.034(4) 0.043(4) -0.023(4) -0.021(4) 0.009(3)
O4 0.065(6) 0.026(4) 0.055(5) -0.024(4) -0.038(5) 0.010(4)
O5 0.026(4) 0.022(4) 0.050(5) -0.015(3) -0.002(4) -0.008(3)
O6 0.030(5) 0.029(4) 0.065(6) -0.023(4) -0.002(4) -0.009(4)
O7 0.035(5) 0.053(5) 0.052(5) -0.030(5) 0.018(4) -0.017(4)
O8 0.042(6) 0.039(5) 0.077(6) -0.036(5) 0.003(5) 0.002(4)
O9 0.043(5) 0.033(4) 0.062(5) -0.027(4) -0.006(4) 0.005(4)
N1 0.023(5) 0.014(4) 0.023(4) -0.002(3) -0.009(4) -0.002(3)
N2 0.017(4) 0.017(4) 0.035(5) -0.007(4) -0.010(4) 0.011(3)
N3 0.021(5) 0.023(4) 0.027(4) -0.010(4) -0.011(4) 0.004(3)
N4 0.020(5) 0.026(5) 0.030(5) -0.015(4) -0.001(4) 0.005(3)
N5 0.030(5) 0.026(5) 0.034(5) -0.006(4) -0.014(4) -0.006(4)
N6 0.022(5) 0.020(4) 0.019(4) -0.007(3) -0.003(3) 0.007(3)
N7 0.012(4) 0.025(4) 0.029(4) -0.006(4) -0.006(4) 0.000(3)
N8 0.012(4) 0.021(4) 0.049(5) -0.018(4) -0.012(4) -0.003(3)
C1 0.050(7) 0.015(5) 0.020(5) -0.003(4) -0.015(5) -0.006(5)
C2 0.042(7) 0.042(7) 0.035(6) -0.019(6) -0.009(6) -0.008(6)
C3 0.047(8) 0.027(6) 0.030(6) -0.001(5) -0.015(6) 0.003(5)
C4 0.089(11) 0.033(6) 0.025(6) -0.016(5) -0.026(7) 0.012(6)
C5 0.051(8) 0.053(7) 0.041(7) -0.033(6) -0.023(6) 0.014(6)
C6 0.035(6) 0.024(5) 0.045(6) -0.023(5) -0.028(5) 0.018(4)
C7 0.032(7) 0.027(6) 0.034(6) -0.011(5) -0.010(5) 0.004(5)
C8 0.022(6) 0.044(7) 0.052(7) -0.029(6) -0.005(5) -0.005(5)
C9 0.041(7) 0.038(7) 0.033(6) -0.003(5) -0.006(5) -0.006(6)
C10 0.043(7) 0.035(6) 0.018(5) -0.001(5) -0.005(5) -0.003(5)
C11 0.045(8) 0.031(6) 0.038(6) -0.016(5) -0.015(6) 0.005(5)
C12 0.034(6) 0.015(5) 0.048(7) -0.007(5) -0.029(5) 0.009(4)
C13 0.043(8) 0.034(6) 0.032(6) 0.003(5) -0.011(5) 0.001(5)
C14 0.062(9) 0.027(6) 0.048(7) -0.013(5) -0.038(7) -0.003(5)
C15 0.057(9) 0.023(6) 0.054(8) -0.007(5) -0.037(7) 0.004(5)
C16 0.086(11) 0.030(6) 0.033(6) -0.006(5) -0.037(7) -0.006(6)
C17 0.039(7) 0.032(6) 0.020(5) -0.006(4) -0.018(5) 0.007(5)
C18 0.032(6) 0.030(6) 0.035(6) -0.020(5) -0.007(5) 0.012(5)
C19 0.055(9) 0.038(7) 0.035(7) -0.007(6) 0.000(6) -0.014(6)
C20 0.028(7) 0.050(8) 0.052(8) -0.017(7) 0.002(6) 0.012(6)
C21 0.029(7) 0.038(6) 0.054(7) -0.027(6) -0.012(6) -0.002(5)
C22 0.052(9) 0.037(7) 0.033(6) -0.009(5) -0.007(6) 0.005(6)
C23 0.024(6) 0.026(5) 0.032(6) -0.011(5) -0.007(5) -0.001(4)
C24 0.034(6) 0.023(5) 0.031(6) -0.011(5) -0.014(5) 0.007(4)
C25 0.033(6) 0.015(5) 0.028(5) -0.009(4) 0.008(5) 0.005(4)
C26 0.023(6) 0.019(5) 0.028(5) -0.007(4) -0.007(4) 0.003(4)
C27 0.026(6) 0.014(5) 0.032(5) -0.008(4) -0.011(5) 0.006(4)
C28 0.021(5) 0.019(5) 0.023(5) -0.003(4) -0.002(4) 0.006(4)
C29 0.034(6) 0.013(5) 0.031(6) -0.004(4) -0.015(5) 0.002(4)
C30 0.032(6) 0.017(5) 0.016(5) -0.008(4) -0.002(4) 0.001(4)
C31 0.040(7) 0.021(5) 0.037(6) -0.014(5) -0.016(5) 0.008(5)
C32 0.049(7) 0.021(5) 0.038(6) -0.014(5) -0.026(6) 0.007(5)
C33 0.043(7) 0.013(5) 0.034(6) -0.012(4) -0.012(5) 0.003(4)
C34 0.044(7) 0.020(6) 0.041(6) -0.014(5) -0.015(6) 0.010(5)
C35 0.047(7) 0.019(5) 0.034(6) -0.006(4) -0.018(5) -0.004(5)
C36 0.031(6) 0.025(5) 0.025(5) -0.008(4) 0.000(5) -0.003(5)
C37 0.044(8) 0.025(6) 0.061(9) -0.023(6) 0.008(7) 0.001(5)
C38 0.052(9) 0.032(7) 0.054(8) -0.027(6) 0.014(7) -0.005(6)
C39 0.083(11) 0.035(7) 0.031(6) -0.020(6) 0.015(7) -0.022(7)
C40 0.052(8) 0.029(6) 0.035(6) -0.008(5) -0.016(6) -0.012(5)
C41 0.045(8) 0.031(6) 0.047(8) 0.006(6) -0.013(6) -0.004(6)
C42 0.088(12) 0.032(7) 0.064(9) -0.002(6) -0.050(9) -0.010(7)
C43 0.090(13) 0.065(10) 0.051(9) 0.009(8) -0.045(9) -0.016(9)
C44 0.103(15) 0.046(9) 0.083(12) 0.013(9) -0.069(12) -0.007(9)
C45 0.054(9) 0.038(7) 0.072(9) 0.000(7) -0.044(8) -0.013(6)
C46 0.036(7) 0.023(5) 0.035(6) -0.018(5) -0.010(5) -0.001(4)
C47 0.054(9) 0.023(6) 0.057(8) 0.004(6) -0.029(7) 0.003(6)
C48 0.035(7) 0.030(6) 0.041(7) -0.001(5) 0.011(6) -0.015(5)
C49 0.057(9) 0.032(7) 0.047(7) -0.015(6) -0.002(7) -0.020(6)
C50 0.038(7) 0.040(7) 0.048(7) -0.017(6) -0.012(6) -0.010(5)
C51 0.013(5) 0.040(6) 0.034(6) -0.021(5) -0.004(4) 0.007(4)
C52 0.023(4) 0.022(4) 0.027(4) -0.017(3) 0.001(3) 0.006(3)
C53 0.028(6) 0.051(7) 0.040(6) -0.033(6) -0.010(5) 0.004(5)
C54 0.065(9) 0.045(7) 0.033(6) -0.019(6) -0.028(6) 0.015(6)
C55 0.057(8) 0.026(6) 0.043(7) -0.014(5) -0.029(6) 0.009(5)
C56 0.033(6) 0.026(5) 0.031(6) -0.012(5) -0.013(5) 0.002(5)
C57 0.025(6) 0.025(6) 0.046(7) -0.019(5) -0.008(5) 0.008(4)
C58 0.014(5) 0.022(5) 0.045(6) -0.003(5) -0.006(5) -0.008(4)
C59 0.032(6) 0.024(5) 0.025(5) -0.003(4) -0.011(5) -0.002(4)
C60 0.035(6) 0.020(5) 0.023(5) -0.010(4) -0.007(5) 0.000(4)
C61 0.026(6) 0.015(5) 0.028(5) -0.003(4) -0.015(5) -0.001(4)
C62 0.025(6) 0.012(5) 0.042(6) -0.011(4) -0.013(5) 0.008(4)
C63 0.036(6) 0.013(5) 0.028(5) -0.001(4) -0.007(5) -0.005(4)
C64 0.033(6) 0.015(5) 0.019(5) -0.001(4) -0.005(4) -0.006(4)
C65 0.031(6) 0.015(5) 0.038(6) -0.010(4) -0.011(5) 0.008(4)
C66 0.013(5) 0.021(5) 0.044(6) -0.014(5) -0.009(5) -0.006(4)
C67 0.033(6) 0.022(5) 0.025(5) -0.009(4) -0.013(5) 0.005(5)
C68 0.037(7) 0.024(6) 0.037(6) -0.019(5) -0.003(5) -0.007(5)
Cl1 0.044(2) 0.081(3) 0.0478(19) -0.0288(18) -0.0122(16) -0.0069(17)
O10 0.081(7) 0.106(8) 0.140(8) -0.017(6) -0.068(7) -0.003(6)
O11 0.156(10) 0.135(9) 0.088(7) -0.053(7) -0.016(7) 0.044(7)
O12 0.118(9) 0.152(9) 0.090(7) -0.025(6) -0.051(7) 0.009(7)
O13 0.191(11) 0.125(9) 0.128(9) -0.087(8) -0.001(7) -0.006(8)
O14 0.079(9) 0.117(10) 0.134(11) -0.105(10) -0.012(8) -0.005(7)
C69 0.062(11) 0.063(10) 0.082(11) -0.043(9) -0.023(9) 0.009(8)
C70 0.081(14) 0.099(14) 0.071(11) -0.049(11) 0.009(10) -0.014(11)
C71 0.090(15) 0.083(13) 0.091(13) -0.051(11) 0.001(11) 0.006(11)
O15 0.065(9) 0.050(7) 0.182(15) -0.009(8) -0.022(9) -0.014(6)
C72 0.076(11) 0.044(8) 0.033(7) -0.011(6) -0.016(7) -0.005(8)
C73 0.14(2) 0.079(13) 0.078(12) -0.047(11) -0.013(13) 0.010(13)
C74 0.105(16) 0.121(16) 0.060(10) -0.044(11) -0.049(11) 0.049(12)
O16 0.26(3) 0.123(14) 0.093(11) -0.054(11) -0.056(14) 0.069(15)
O17 0.060(7) 0.061(6) 0.118(9) -0.060(6) -0.040(7) 0.029(5)
O18 0.050(6) 0.046(6) 0.112(9) -0.053(6) -0.004(6) -0.002(4)
C75 0.098(16) 0.084(13) 0.088(13) -0.056(12) -0.020(11) 0.017(11)
C76 0.10(2) 0.29(5) 0.46(7) -0.30(5) -0.10(3) 0.09(3)
C77 0.32(5) 0.18(3) 0.15(2) -0.11(2) -0.16(3) 0.13(3)
O19 0.102(11) 0.133(12) 0.100(10) -0.040(10) -0.021(9) -0.021(9)

loop_
_atom_type_symbol
_atom_type_description
_atom_type_scat_dispersion_real
_atom_type_scat_dispersion_imag
_atom_type_scat_source
C C 0.0033 0.0016 'International Tables Vol C Tables 4.2.6.8 and 6.1.1.4'
H H 0.0000 0.0000 'International Tables Vol C Tables 4.2.6.8 and 6.1.1.4'
N N 0.0061 0.0033 'International Tables Vol C Tables 4.2.6.8 and 6.1.1.4'
O O 0.0106 0.0060 'International Tables Vol C Tables 4.2.6.8 and 6.1.1.4'
Cl Cl 0.1484 0.1585 'International Tables Vol C Tables 4.2.6.8 and 6.1.1.4'
Ir Ir -1.4442 7.9887 'International Tables Vol C Tables 4.2.6.8 and 6.1.1.4'
Pb Pb -3.3944 10.1111 'International Tables Vol C Tables 4.2.6.8 and 6.1.1.4'

loop_
_geom_angle_atom_site_label_1
_geom_angle_atom_site_label_2
_geom_angle_atom_site_label_3
_geom_angle
_geom_angle_site_symmetry_1
_geom_angle_site_symmetry_3
O3 Pb1 O6 105.7(3) . .
O3 Pb1 O1 78.5(2) . .
O6 Pb1 O1 125.9(3) . .
O3 Pb1 O5 78.8(3) . .
O6 Pb1 O5 49.3(2) . .
O1 Pb1 O5 80.7(2) . .
O3 Pb1 O2 124.7(2) . .
O6 Pb1 O2 91.5(3) . .
O1 Pb1 O2 50.4(2) . .
O5 Pb1 O2 74.2(3) . .
O3 Pb1 O9 140.4(3) . .
O6 Pb1 O9 79.7(3) . .
O1 Pb1 O9 130.7(3) . .
O5 Pb1 O9 126.0(2) . .
O2 Pb1 O9 93.7(3) . .
O3 Pb1 O4 47.6(2) . .
O6 Pb1 O4 85.3(3) . .
O1 Pb1 O4 124.9(2) . .
O5 Pb1 O4 96.5(3) . .
O2 Pb1 O4 169.8(3) . .
O9 Pb1 O4 95.3(2) . .
O3 Pb1 O7 69.3(3) . 2_666
O6 Pb1 O7 144.5(3) . 2_666
O1 Pb1 O7 88.4(3) . 2_666
O5 Pb1 O7 147.7(2) . 2_666
O2 Pb1 O7 120.8(3) . 2_666
O9 Pb1 O7 83.7(2) . 2_666
O4 Pb1 O7 65.2(3) . 2_666
O3 Pb1 C33 102.7(3) . .
O6 Pb1 C33 110.2(3) . .
O1 Pb1 C33 25.7(3) . .
O5 Pb1 C33 77.1(3) . .
O2 Pb1 C33 24.7(3) . .
O9 Pb1 C33 112.2(3) . .
O4 Pb1 C33 150.1(3) . .
O7 Pb1 C33 105.1(3) 2_666 .
C1 Ir1 C12 87.1(4) . .
C1 Ir1 N1 81.8(4) . .
C12 Ir1 N1 95.1(4) . .
C1 Ir1 N2 92.7(4) . .
C12 Ir1 N2 80.1(4) . .
N1 Ir1 N2 172.9(3) . .
C1 Ir1 N3 175.6(4) . .
C12 Ir1 N3 96.9(3) . .
N1 Ir1 N3 96.2(3) . .
N2 Ir1 N3 89.6(3) . .
C1 Ir1 N4 101.8(4) . .
C12 Ir1 N4 170.2(4) . .
N1 Ir1 N4 90.2(3) . .
N2 Ir1 N4 95.3(3) . .
N3 Ir1 N4 74.4(3) . .
C35 Ir2 C46 90.3(4) . .
C35 Ir2 N6 92.6(4) . .
C46 Ir2 N6 78.8(4) . .
C35 Ir2 N5 80.5(4) . .
C46 Ir2 N5 97.6(4) . .
N6 Ir2 N5 172.2(4) . .
C35 Ir2 N8 173.7(4) . .
C46 Ir2 N8 95.3(4) . .
N6 Ir2 N8 91.3(3) . .
N5 Ir2 N8 95.9(4) . .
C35 Ir2 N7 100.0(4) . .
C46 Ir2 N7 169.2(4) . .
N6 Ir2 N7 97.3(3) . .
N5 Ir2 N7 87.5(3) . .
N8 Ir2 N7 74.6(3) . .
C33 O1 Pb1 92.7(6) . .
C33 O2 Pb1 89.6(7) . .
C34 O3 Pb1 100.5(7) . .
C34 O4 Pb1 83.6(7) . .
C67 O5 Pb1 91.0(7) . .
C67 O6 Pb1 96.2(6) . .
C11 N1 C7 116.5(9) . .
C11 N1 Ir1 127.0(7) . .
C7 N1 Ir1 116.4(6) . .
C22 N2 C18 117.9(10) . .
C22 N2 Ir1 126.1(8) . .
C18 N2 Ir1 115.9(7) . .
C23 N3 C27 118.9(8) . .
C23 N3 Ir1 122.7(7) . .
C27 N3 Ir1 118.4(6) . .
C32 N4 C28 117.1(9) . .
C32 N4 Ir1 125.6(7) . .
C28 N4 Ir1 116.9(7) . .
C41 N5 C45 117.9(11) . .
C41 N5 Ir2 116.4(8) . .
C45 N5 Ir2 125.6(10) . .
C56 N6 C52 118.9(8) . .
C56 N6 Ir2 123.8(7) . .
C52 N6 Ir2 117.0(6) . .
C57 N7 C61 117.7(9) . .
C57 N7 Ir2 124.1(7) . .
C61 N7 Ir2 118.2(7) . .
C66 N8 C62 115.7(9) . .
C66 N8 Ir2 125.8(7) . .
C62 N8 Ir2 118.5(6) . .
C2 C1 C6 115.2(10) . .
C2 C1 Ir1 130.9(10) . .
C6 C1 Ir1 113.9(6) . .
C3 C2 C1 122.3(12) . .
C2 C3 C4 120.9(10) . .
C5 C4 C3 121.2(12) . .
C4 C5 C6 117.0(13) . .
C5 C6 C7 121.1(11) . .
C5 C6 C1 123.3(10) . .
C7 C6 C1 115.6(8) . .
N1 C7 C8 120.3(10) . .
N1 C7 C6 112.1(9) . .
C8 C7 C6 127.5(10) . .
C9 C8 C7 122.3(12) . .
C8 C9 C10 118.3(11) . .
C9 C10 C11 117.8(10) . .
N1 C11 C10 124.7(11) . .
C13 C12 C17 116.4(11) . .
C13 C12 Ir1 128.1(10) . .
C17 C12 Ir1 115.2(8) . .
C12 C13 C14 121.2(12) . .
C15 C14 C13 118.6(12) . .
C14 C15 C16 123.5(12) . .
C17 C16 C15 116.3(13) . .
C16 C17 C12 124.0(11) . .
C16 C17 C18 121.9(11) . .
C12 C17 C18 114.1(9) . .
N2 C18 C19 120.5(11) . .
N2 C18 C17 114.0(9) . .
C19 C18 C17 125.4(11) . .
C18 C19 C20 118.1(13) . .
C21 C20 C19 120.7(12) . .
C20 C21 C22 118.9(12) . .
N2 C22 C21 123.7(12) . .
N3 C23 C24 119.6(10) . .
C23 C24 C25 121.9(10) . .
C26 C25 C24 116.9(10) . .
C26 C25 C33 120.3(11) . .
C24 C25 C33 122.7(9) . .
C25 C26 C27 119.4(11) . .
N3 C27 C26 123.1(9) . .
N3 C27 C28 114.8(8) . .
C26 C27 C28 122.1(10) . .
N4 C28 C29 121.8(9) . .
N4 C28 C27 115.4(10) . .
C29 C28 C27 122.8(9) . .
C30 C29 C28 121.1(10) . .
C29 C30 C31 115.4(10) . .
C29 C30 C34 120.7(9) . 2_656
C31 C30 C34 123.8(9) . 2_656
C32 C31 C30 122.2(10) . .
N4 C32 C31 122.4(10) . .
O2 C33 O1 127.1(10) . .
O2 C33 C25 113.3(10) . .
O1 C33 C25 119.5(9) . .
O2 C33 Pb1 65.7(6) . .
O1 C33 Pb1 61.6(5) . .
C25 C33 Pb1 178.5(8) . .
O4 C34 O3 123.5(11) . .
O4 C34 C30 118.0(10) . 2_656
O3 C34 C30 118.3(9) . 2_656
C36 C35 C40 115.9(11) . .
C36 C35 Ir2 129.8(9) . .
C40 C35 Ir2 114.3(8) . .
C35 C36 C37 122.0(12) . .
C36 C37 C38 120.2(13) . .
C39 C38 C37 121.4(12) . .
C38 C39 C40 119.5(14) . .
C39 C40 C35 120.6(13) . .
C39 C40 C41 125.9(13) . .
C35 C40 C41 113.2(12) . .
N5 C41 C42 121.6(13) . .
N5 C41 C40 115.6(11) . .
C42 C41 C40 122.7(14) . .
C43 C42 C41 120.9(17) . .
C42 C43 C44 117.2(15) . .
C43 C44 C45 120.2(18) . .
N5 C45 C44 122.1(17) . .
C51 C46 C47 121.4(10) . .
C51 C46 Ir2 114.5(7) . .
C47 C46 Ir2 124.0(9) . .
C48 C47 C46 116.0(12) . .
C47 C48 C49 123.0(11) . .
C50 C49 C48 121.4(11) . .
C49 C50 C51 117.6(12) . .
C46 C51 C52 117.9(9) . .
C46 C51 C50 120.5(10) . .
C52 C51 C50 121.5(10) . .
N6 C52 C53 120.3(9) . .
N6 C52 C51 111.7(9) . .
C53 C52 C51 128.0(10) . .
C54 C53 C52 121.1(11) . .
C53 C54 C55 118.1(11) . .
C54 C55 C56 121.0(11) . .
N6 C56 C55 120.6(10) . .
N7 C57 C58 120.3(10) . .
C59 C58 C57 121.6(11) . .
C60 C59 C58 117.1(10) . .
C60 C59 C67 117.5(10) . .
C58 C59 C67 125.3(10) . .
C61 C60 C59 118.2(10) . .
N7 C61 C60 124.9(9) . .
N7 C61 C62 115.2(9) . .
C60 C61 C62 119.8(10) . .
C63 C62 N8 124.6(9) . .
C63 C62 C61 121.9(9) . .
N8 C62 C61 113.5(9) . .
C64 C63 C62 118.7(10) . .
C63 C64 C65 116.9(10) . .
C63 C64 C68 116.6(9) . .
C65 C64 C68 126.3(9) . .
C66 C65 C64 121.7(9) . .
N8 C66 C65 122.4(9) . .
O5 C67 O6 123.2(10) . .
O5 C67 C59 116.8(10) . .
O6 C67 C59 120.0(9) . .
O7 C68 O8 124.0(12) . .
O7 C68 C64 123.0(10) . .
O8 C68 C64 112.9(9) . .
O13 Cl1 O10 110.6(12) . .
O13 Cl1 O11 103.5(10) . .
O10 Cl1 O11 110.2(11) . .
O13 Cl1 O12 117.9(12) . .
O10 Cl1 O12 107.3(9) . .
O11 Cl1 O12 107.2(10) . .
O14 C69 C70 121.6(16) . .
O14 C69 C71 119.2(16) . .
C70 C69 C71 119.1(15) . .
O15 C72 C74 126.3(17) . .
O15 C72 C73 120.2(18) . .
C74 C72 C73 113.3(16) . .
O16 C75 C76 124(2) . .
O16 C75 C77 117(2) . .
C76 C75 C77 118(2) . .

loop_
_geom_bond_atom_site_label_1
_geom_bond_atom_site_label_2
_geom_bond_distance
_geom_bond_site_symmetry_2
Pb1 O3 2.409(7) .
Pb1 O6 2.475(7) .
Pb1 O1 2.507(6) .
Pb1 O5 2.591(8) .
Pb1 O2 2.596(7) .
Pb1 O9 2.796(8) .
Pb1 O4 2.804(8) .
Pb1 O7 2.815(9) 2_666
Pb1 C33 2.848(10) .
Ir1 C1 1.943(10) .
Ir1 C12 1.988(11) .
Ir1 N1 2.033(8) .
Ir1 N2 2.043(8) .
Ir1 N3 2.094(8) .
Ir1 N4 2.121(9) .
Ir2 C35 1.983(12) .
Ir2 C46 1.991(10) .
Ir2 N6 2.034(8) .
Ir2 N5 2.047(9) .
Ir2 N8 2.088(9) .
Ir2 N7 2.126(8) .
O1 C33 1.237(13) .
O2 C33 1.190(12) .
O3 C34 1.258(13) .
O4 C34 1.165(13) .
O5 C67 1.191(12) .
O6 C67 1.212(13) .
O7 C68 1.177(13) .
O8 C68 1.237(13) .
N1 C11 1.299(13) .
N1 C7 1.373(14) .
N2 C22 1.328(16) .
N2 C18 1.356(14) .
N3 C23 1.293(13) .
N3 C27 1.341(13) .
N4 C32 1.287(13) .
N4 C28 1.345(13) .
N5 C41 1.306(17) .
N5 C45 1.322(17) .
N6 C56 1.327(12) .
N6 C52 1.357(13) .
N7 C57 1.311(13) .
N7 C61 1.317(14) .
N8 C66 1.308(12) .
N8 C62 1.366(13) .
C1 C2 1.350(14) .
C1 C6 1.462(16) .
C2 C3 1.348(17) .
C3 C4 1.412(19) .
C4 C5 1.340(16) .
C5 C6 1.382(15) .
C6 C7 1.453(15) .
C7 C8 1.394(16) .
C8 C9 1.318(15) .
C9 C10 1.373(17) .
C10 C11 1.410(16) .
C12 C13 1.369(16) .
C12 C17 1.414(16) .
C13 C14 1.382(17) .
C14 C15 1.354(19) .
C15 C16 1.371(18) .
C16 C17 1.341(16) .
C17 C18 1.459(16) .
C18 C19 1.385(16) .
C19 C20 1.402(19) .
C20 C21 1.307(18) .
C21 C22 1.366(17) .
C23 C24 1.345(14) .
C24 C25 1.405(15) .
C25 C26 1.306(14) .
C25 C33 1.491(15) .
C26 C27 1.357(13) .
C27 C28 1.405(14) .
C28 C29 1.379(15) .
C29 C30 1.320(14) .
C30 C31 1.373(15) .
C30 C34 1.494(16) 2_656
C31 C32 1.346(15) .
C34 C30 1.494(16) 2_656
C35 C36 1.362(16) .
C35 C40 1.449(15) .
C36 C37 1.363(16) .
C37 C38 1.367(19) .
C38 C39 1.33(2) .
C39 C40 1.375(18) .
C40 C41 1.463(18) .
C41 C42 1.403(18) .
C42 C43 1.33(2) .
C43 C44 1.36(3) .
C44 C45 1.39(2) .
C46 C51 1.369(15) .
C46 C47 1.388(15) .
C47 C48 1.361(17) .
C48 C49 1.390(19) .
C49 C50 1.316(16) .
C50 C51 1.425(15) .
C51 C52 1.411(14) .
C52 C53 1.401(15) .
C53 C54 1.338(16) .
C54 C55 1.352(18) .
C55 C56 1.405(15) .
C57 C58 1.364(14) .
C58 C59 1.361(16) .
C59 C60 1.359(15) .
C59 C67 1.503(15) .
C60 C61 1.341(14) .
C61 C62 1.449(14) .
C62 C63 1.358(15) .
C63 C64 1.349(14) .
C64 C65 1.380(15) .
C64 C68 1.477(16) .
C65 C66 1.355(15) .
Cl1 O13 1.291(17) .
Cl1 O10 1.374(13) .
Cl1 O11 1.386(15) .
Cl1 O12 1.465(14) .
O14 C69 1.162(18) .
C69 C70 1.46(2) .
C69 C71 1.48(2) .
O15 C72 1.109(17) .
C72 C74 1.48(2) .
C72 C73 1.49(2) .
O16 C75 1.20(2) .
C75 C76 1.47(3) .
C75 C77 1.48(3) .
